data_4506065
loop_
_publ_author_name
'Aaker\"oy, Christer B.'
'Panikkattu, Sheelu V.'
'DeHaven, Baillie'
'Desper, John'

_publ_section_title
;
 Establishing Supramolecular Control over Solid-State Architectures: A
 Simple Mix and Match Strategy
;
_journal_issue 5
_journal_name_full 'Crystal Growth &amp; Design'
_journal_page_first 2579
_journal_paper_doi 10.1021/cg300180b
_journal_volume 12
_journal_year 2012
_chemical_formula_moiety
;
(C11 H9 N3 O) (C7 H12 O4)
;
_chemical_formula_sum 'C18 H21 N3 O5'
_chemical_formula_weight 359.38
_chemical_name_systematic
;
SVP-4N-PA (4-pyridyl)-CONH-(2-pyridyl), HOOC-(CH2)5-COOH
;
_space_group_IT_number 14
_symmetry_cell_setting monoclinic
_symmetry_space_group_name_Hall '-P 2yn'
_symmetry_space_group_name_H-M 'P 1 21/n 1'
_atom_sites_solution_hydrogens geom
_atom_sites_solution_primary direct
_atom_sites_solution_secondary difmap
_audit_creation_method SHELXL-97
_cell_angle_alpha 90.00
_cell_angle_beta 96.050(9)
_cell_angle_gamma 90.00
_cell_formula_units_Z 4
_cell_length_a 7.5855(12)
_cell_length_b 21.675(3)
_cell_length_c 11.1031(16)
_cell_measurement_reflns_used 2786
_cell_measurement_temperature 296(2)
_cell_measurement_theta_max 22.40
_cell_measurement_theta_min 2.63
_cell_volume 1815.4(5)
_computing_cell_refinement 'Bruker SAINT'
_computing_data_collection 'Bruker APEX2'
_computing_data_reduction 'Bruker SAINT'
_computing_molecular_graphics 'Bruker SHELXTL'
_computing_publication_material 'Bruker SHELXTL'
_computing_structure_refinement 'SHELXL-97 (Sheldrick, 1997)'
_computing_structure_solution 'SHELXS-97 (Sheldrick, 1990)'
_diffrn_ambient_temperature 296(2)
_diffrn_measured_fraction_theta_full 0.999
_diffrn_measured_fraction_theta_max 0.986
_diffrn_measurement_device_type 'Bruker APEX-II CCD'
_diffrn_measurement_method '\f and \w scans'
_diffrn_radiation_monochromator graphite
_diffrn_radiation_source 'fine-focus sealed tube'
_diffrn_radiation_type MoK\a
_diffrn_radiation_wavelength 0.71073
_diffrn_reflns_av_R_equivalents 0.0670
_diffrn_reflns_av_sigmaI/netI 0.0793
_diffrn_reflns_limit_h_max 6
_diffrn_reflns_limit_h_min -10
_diffrn_reflns_limit_k_max 26
_diffrn_reflns_limit_k_min -29
_diffrn_reflns_limit_l_max 15
_diffrn_reflns_limit_l_min -15
_diffrn_reflns_number 16010
_diffrn_reflns_theta_full 25.00
_diffrn_reflns_theta_max 29.24
_diffrn_reflns_theta_min 2.63
_diffrn_standards_number 0
_exptl_absorpt_coefficient_mu 0.097
_exptl_absorpt_correction_type none
_exptl_crystal_colour colourless
_exptl_crystal_density_diffrn 1.315
_exptl_crystal_density_method 'not measured'
_exptl_crystal_description plate
_exptl_crystal_F_000 760
_exptl_crystal_size_max 0.28
_exptl_crystal_size_mid 0.24
_exptl_crystal_size_min 0.10
_refine_diff_density_max 0.238
_refine_diff_density_min -0.185
_refine_diff_density_rms 0.051
_refine_ls_extinction_coef 0.0029(11)
_refine_ls_extinction_expression Fc^*^=kFc[1+0.001xFc^2^\l^3^/sin(2\q)]^-1/4^
_refine_ls_extinction_method SHELXL
_refine_ls_goodness_of_fit_ref 0.983
_refine_ls_hydrogen_treatment mixed
_refine_ls_matrix_type full
_refine_ls_number_parameters 245
_refine_ls_number_reflns 4889
_refine_ls_number_restraints 0
_refine_ls_restrained_S_all 0.983
_refine_ls_R_factor_all 0.1540
_refine_ls_R_factor_gt 0.0558
_refine_ls_shift/su_max 0.000
_refine_ls_shift/su_mean 0.000
_refine_ls_structure_factor_coef Fsqd
_refine_ls_weighting_details 'calc w=1/[\s^2^(Fo^2^)+(0.0800P)^2^+0.2000P] where P=(Fo^2^+2Fc^2^)/3'
_refine_ls_weighting_scheme calc
_refine_ls_wR_factor_gt 0.1367
_refine_ls_wR_factor_ref 0.1850
_reflns_number_gt 2078
_reflns_number_total 4889
_reflns_threshold_expression >2sigma(I)
_cod_data_source_file cg300180b_si_001.cif
_cod_data_source_block sp0905m
_cod_depositor_comments
;
The following automatic conversions were performed:

'_symmetry_cell_setting' value 'Monoclinic' changed to 'monoclinic'
according to /home/saulius/struct/CIF-dictionaries/cif_core.dic
dictionary named 'cif_core.dic' version 2.4.1 from 2010-06-29.

Automatic conversion script
Id: cif_fix_values 1715 2011-07-08 13:25:40Z adriana 
;
_cod_original_sg_symbol_H-M P2(1)/n
_cod_database_code 4506065

loop_
_symmetry_equiv_pos_as_xyz
'x, y, z'
'-x+1/2, y+1/2, -z+1/2'
'-x, -y, -z'
'x-1/2, -y-1/2, z-1/2'

loop_
_atom_site_label
_atom_site_type_symbol
_atom_site_fract_x
_atom_site_fract_y
_atom_site_fract_z
_atom_site_U_iso_or_equiv
_atom_site_adp_type
_atom_site_occupancy
_atom_site_symmetry_multiplicity
_atom_site_calc_flag
_atom_site_refinement_flags
N11 N 0.8999(3) 0.88509(10) 0.6488(2) 0.0594(6) Uani 1 1 d .
C12 C 0.8023(4) 0.83423(12) 0.6569(3) 0.0655(8) Uani 1 1 d .
H12 H 0.8517 0.8017 0.7034 0.079 Uiso 1 1 calc R
C13 C 0.6338(4) 0.82722(11) 0.6006(2) 0.0581(7) Uani 1 1 d .
H13 H 0.5717 0.7907 0.6087 0.070 Uiso 1 1 calc R
C14 C 0.5574(3) 0.87523(10) 0.5318(2) 0.0454(6) Uani 1 1 d .
C15 C 0.6580(3) 0.92780(11) 0.5225(2) 0.0514(6) Uani 1 1 d .
H15 H 0.6123 0.9610 0.4761 0.062 Uiso 1 1 calc R
C16 C 0.8260(4) 0.93085(12) 0.5823(2) 0.0580(7) Uani 1 1 d .
H16 H 0.8911 0.9668 0.5757 0.070 Uiso 1 1 calc R
C17 C 0.3723(3) 0.87592(11) 0.4714(2) 0.0491(6) Uani 1 1 d .
N17 N 0.2928(3) 0.81998(9) 0.44803(19) 0.0487(5) Uani 1 1 d .
H17 H 0.358(3) 0.7860(12) 0.464(2) 0.058 Uiso 1 1 d .
O17 O 0.2984(3) 0.92451(8) 0.44550(19) 0.0732(6) Uani 1 1 d .
N21 N 0.0744(3) 0.74967(9) 0.39559(19) 0.0526(6) Uani 1 1 d .
C22 C 0.1196(3) 0.80925(10) 0.3958(2) 0.0437(6) Uani 1 1 d .
C23 C 0.0038(3) 0.85413(11) 0.3476(2) 0.0528(6) Uani 1 1 d .
H23 H 0.0374 0.8954 0.3487 0.063 Uiso 1 1 calc R
C24 C -0.1612(4) 0.83668(13) 0.2984(2) 0.0603(7) Uani 1 1 d .
H24 H -0.2411 0.8663 0.2657 0.072 Uiso 1 1 calc R
C25 C -0.2099(4) 0.77551(13) 0.2968(3) 0.0660(8) Uani 1 1 d .
H25 H -0.3215 0.7628 0.2631 0.079 Uiso 1 1 calc R
C26 C -0.0877(4) 0.73430(13) 0.3467(3) 0.0651(8) Uani 1 1 d .
H26 H -0.1193 0.6928 0.3466 0.078 Uiso 1 1 calc R
C31 C 0.4185(3) 0.65321(11) 0.4930(2) 0.0491(6) Uani 1 1 d .
O31 O 0.2472(2) 0.64708(9) 0.4738(2) 0.0717(6) Uani 1 1 d .
H31 H 0.198(4) 0.6861(15) 0.452(3) 0.086 Uiso 1 1 d .
O32 O 0.4921(2) 0.70221(8) 0.48168(19) 0.0710(6) Uani 1 1 d .
C32 C 0.5120(3) 0.59443(11) 0.5281(2) 0.0516(6) Uani 1 1 d .
H32A H 0.5044 0.5678 0.4576 0.062 Uiso 1 1 calc R
H32B H 0.4490 0.5742 0.5887 0.062 Uiso 1 1 calc R
C33 C 0.7057(3) 0.60003(10) 0.5777(2) 0.0494(6) Uani 1 1 d .
H33A H 0.7728 0.6177 0.5164 0.059 Uiso 1 1 calc R
H33B H 0.7167 0.6273 0.6474 0.059 Uiso 1 1 calc R
C34 C 0.7799(3) 0.53714(11) 0.6143(2) 0.0494(6) Uani 1 1 d .
H34A H 0.7104 0.5201 0.6749 0.059 Uiso 1 1 calc R
H34B H 0.7644 0.5103 0.5442 0.059 Uiso 1 1 calc R
C35 C 0.9734(3) 0.53582(10) 0.6644(2) 0.0494(6) Uani 1 1 d .
H35A H 0.9902 0.5607 0.7373 0.059 Uiso 1 1 calc R
H35B H 1.0448 0.5534 0.6056 0.059 Uiso 1 1 calc R
C36 C 1.0343(3) 0.47023(11) 0.6936(2) 0.0513(6) Uani 1 1 d .
H36A H 0.9621 0.4536 0.7530 0.062 Uiso 1 1 calc R
H36B H 1.0110 0.4456 0.6206 0.062 Uiso 1 1 calc R
C37 C 1.2232(3) 0.46215(11) 0.7403(2) 0.0487(6) Uani 1 1 d .
O37 O 1.2672(2) 0.40343(8) 0.75542(18) 0.0646(6) Uani 1 1 d .
H37 H 1.408(4) 0.3973(13) 0.789(2) 0.078 Uiso 1 1 d .
O38 O 1.3281(2) 0.50354(8) 0.7624(2) 0.0724(6) Uani 1 1 d .

loop_
_atom_site_aniso_label
_atom_site_aniso_U_11
_atom_site_aniso_U_22
_atom_site_aniso_U_33
_atom_site_aniso_U_23
_atom_site_aniso_U_13
_atom_site_aniso_U_12
N11 0.0548(14) 0.0450(13) 0.0748(15) -0.0055(11) -0.0096(11) -0.0084(11)
C12 0.0683(19) 0.0435(16) 0.0785(19) 0.0062(13) -0.0215(15) -0.0096(14)
C13 0.0625(17) 0.0354(14) 0.0718(17) 0.0035(12) -0.0152(14) -0.0124(12)
C14 0.0526(15) 0.0310(12) 0.0511(14) -0.0042(11) -0.0014(11) -0.0057(11)
C15 0.0545(16) 0.0339(13) 0.0641(16) -0.0003(11) -0.0016(13) -0.0049(11)
C16 0.0599(17) 0.0412(15) 0.0715(18) -0.0035(13) 0.0000(14) -0.0107(13)
C17 0.0545(15) 0.0320(13) 0.0591(15) -0.0005(11) -0.0021(12) -0.0015(11)
N17 0.0461(13) 0.0265(10) 0.0699(14) -0.0006(9) -0.0113(10) 0.0008(9)
O17 0.0685(13) 0.0284(10) 0.1157(16) 0.0037(10) -0.0228(11) 0.0010(9)
N21 0.0449(12) 0.0314(10) 0.0778(14) -0.0003(10) -0.0113(10) -0.0027(9)
C22 0.0437(14) 0.0342(13) 0.0519(14) -0.0013(10) -0.0005(11) 0.0003(10)
C23 0.0533(16) 0.0353(13) 0.0682(16) 0.0039(12) -0.0014(13) 0.0069(12)
C24 0.0466(16) 0.0574(18) 0.0740(18) 0.0061(14) -0.0067(13) 0.0102(13)
C25 0.0441(15) 0.0591(18) 0.090(2) 0.0018(15) -0.0141(14) -0.0018(14)
C26 0.0544(17) 0.0442(16) 0.093(2) -0.0002(14) -0.0081(15) -0.0058(13)
C31 0.0456(15) 0.0330(13) 0.0658(16) -0.0005(11) -0.0073(12) -0.0039(11)
O31 0.0477(11) 0.0383(10) 0.1224(17) 0.0160(11) -0.0219(10) -0.0028(9)
O32 0.0551(12) 0.0317(10) 0.1226(17) 0.0050(10) -0.0080(11) -0.0042(8)
C32 0.0479(15) 0.0324(13) 0.0716(17) 0.0003(11) -0.0076(12) 0.0012(11)
C33 0.0460(14) 0.0344(13) 0.0659(16) 0.0009(11) -0.0032(12) 0.0010(11)
C34 0.0441(15) 0.0378(14) 0.0646(16) 0.0012(11) -0.0019(12) 0.0008(11)
C35 0.0507(15) 0.0387(14) 0.0568(15) 0.0004(11) -0.0042(12) 0.0007(11)
C36 0.0488(15) 0.0427(15) 0.0606(15) 0.0080(12) -0.0031(12) 0.0007(11)
C37 0.0516(16) 0.0393(14) 0.0533(15) 0.0027(11) -0.0032(12) 0.0030(12)
O37 0.0587(12) 0.0338(10) 0.0950(14) 0.0002(9) -0.0218(10) 0.0059(8)
O38 0.0538(12) 0.0418(11) 0.1155(17) 0.0058(10) -0.0201(10) -0.0056(9)

loop_
_atom_type_symbol
_atom_type_description
_atom_type_scat_dispersion_real
_atom_type_scat_dispersion_imag
_atom_type_scat_source
C C 0.0033 0.0016 'International Tables Vol C Tables 4.2.6.8 and 6.1.1.4'
H H 0.0000 0.0000 'International Tables Vol C Tables 4.2.6.8 and 6.1.1.4'
N N 0.0061 0.0033 'International Tables Vol C Tables 4.2.6.8 and 6.1.1.4'
O O 0.0106 0.0060 'International Tables Vol C Tables 4.2.6.8 and 6.1.1.4'

loop_
_geom_angle_atom_site_label_1
_geom_angle_atom_site_label_2
_geom_angle_atom_site_label_3
_geom_angle
C16 N11 C12 116.8(2)
N11 C12 C13 123.9(3)
N11 C12 H12 118.1
C13 C12 H12 118.1
C12 C13 C14 119.0(2)
C12 C13 H13 120.5
C14 C13 H13 120.5
C15 C14 C13 117.4(2)
C15 C14 C17 117.4(2)
C13 C14 C17 125.2(2)
C16 C15 C14 119.7(2)
C16 C15 H15 120.2
C14 C15 H15 120.2
N11 C16 C15 123.3(2)
N11 C16 H16 118.4
C15 C16 H16 118.4
O17 C17 N17 122.8(2)
O17 C17 C14 120.3(2)
N17 C17 C14 116.9(2)
C17 N17 C22 127.1(2)
C17 N17 H17 117.9(17)
C22 N17 H17 115.0(16)
C26 N21 C22 117.9(2)
N21 C22 C23 121.9(2)
N21 C22 N17 113.0(2)
C23 C22 N17 125.1(2)
C24 C23 C22 118.6(2)
C24 C23 H23 120.7
C22 C23 H23 120.7
C23 C24 C25 120.4(2)
C23 C24 H24 119.8
C25 C24 H24 119.8
C26 C25 C24 117.1(3)
C26 C25 H25 121.4
C24 C25 H25 121.4
N21 C26 C25 124.1(2)
N21 C26 H26 117.9
C25 C26 H26 117.9
O32 C31 O31 122.3(2)
O32 C31 C32 124.4(2)
O31 C31 C32 113.3(2)
C31 O31 H31 108.3(18)
C31 C32 C33 116.2(2)
C31 C32 H32A 108.2
C33 C32 H32A 108.2
C31 C32 H32B 108.2
C33 C32 H32B 108.2
H32A C32 H32B 107.4
C34 C33 C32 110.1(2)
C34 C33 H33A 109.6
C32 C33 H33A 109.6
C34 C33 H33B 109.6
C32 C33 H33B 109.6
H33A C33 H33B 108.2
C35 C34 C33 115.7(2)
C35 C34 H34A 108.3
C33 C34 H34A 108.3
C35 C34 H34B 108.3
C33 C34 H34B 108.3
H34A C34 H34B 107.4
C34 C35 C36 110.9(2)
C34 C35 H35A 109.5
C36 C35 H35A 109.5
C34 C35 H35B 109.5
C36 C35 H35B 109.5
H35A C35 H35B 108.0
C37 C36 C35 116.5(2)
C37 C36 H36A 108.2
C35 C36 H36A 108.2
C37 C36 H36B 108.2
C35 C36 H36B 108.2
H36A C36 H36B 107.3
O38 C37 O37 122.5(2)
O38 C37 C36 125.1(2)
O37 C37 C36 112.3(2)
C37 O37 H37 112.5(15)

loop_
_geom_bond_atom_site_label_1
_geom_bond_atom_site_label_2
_geom_bond_distance
N11 C16 1.325(3)
N11 C12 1.336(3)
C12 C13 1.371(4)
C12 H12 0.9300
C13 C14 1.382(3)
C13 H13 0.9300
C14 C15 1.381(3)
C14 C17 1.491(3)
C15 C16 1.375(4)
C15 H15 0.9300
C16 H16 0.9300
C17 O17 1.213(3)
C17 N17 1.367(3)
N17 C22 1.398(3)
N17 H17 0.90(3)
N21 C26 1.333(3)
N21 C22 1.336(3)
C22 C23 1.380(3)
C23 C24 1.365(4)
C23 H23 0.9300
C24 C25 1.376(4)
C24 H24 0.9300
C25 C26 1.362(4)
C25 H25 0.9300
C26 H26 0.9300
C31 O32 1.213(3)
C31 O31 1.301(3)
C31 C32 1.490(3)
O31 H31 0.95(3)
C32 C33 1.519(3)
C32 H32A 0.9700
C32 H32B 0.9700
C33 C34 1.514(3)
C33 H33A 0.9700
C33 H33B 0.9700
C34 C35 1.514(3)
C34 H34A 0.9700
C34 H34B 0.9700
C35 C36 1.519(3)
C35 H35A 0.9700
C35 H35B 0.9700
C36 C37 1.482(3)
C36 H36A 0.9700
C36 H36B 0.9700
C37 O38 1.207(3)
C37 O37 1.322(3)
O37 H37 1.10(3)

loop_
_geom_hbond_atom_site_label_D
_geom_hbond_atom_site_label_H
_geom_hbond_atom_site_label_A
_geom_hbond_distance_DH
_geom_hbond_distance_HA
_geom_hbond_distance_DA
_geom_hbond_angle_DHA
_geom_hbond_site_symmetry_A
N17 H17 O32 0.90(3) 2.08(3) 2.970(3) 173(2) .
O31 H31 N21 0.95(3) 1.74(3) 2.679(3) 169(3) .
O37 H37 N11 1.10(3) 1.57(3) 2.665(3) 172(2) 2_746

loop_
_geom_torsion_atom_site_label_1
_geom_torsion_atom_site_label_2
_geom_torsion_atom_site_label_3
_geom_torsion_atom_site_label_4
_geom_torsion
C16 N11 C12 C13 0.2(4)
N11 C12 C13 C14 -0.5(4)
C12 C13 C14 C15 0.8(4)
C12 C13 C14 C17 -176.2(2)
C13 C14 C15 C16 -0.9(4)
C17 C14 C15 C16 176.3(2)
C12 N11 C16 C15 -0.4(4)
C14 C15 C16 N11 0.7(4)
C15 C14 C17 O17 -19.8(4)
C13 C14 C17 O17 157.2(3)
C15 C14 C17 N17 160.4(2)
C13 C14 C17 N17 -22.7(4)
O17 C17 N17 C22 -1.8(4)
C14 C17 N17 C22 178.0(2)
C26 N21 C22 C23 0.2(4)
C26 N21 C22 N17 -179.4(2)
C17 N17 C22 N21 -173.7(2)
C17 N17 C22 C23 6.8(4)
N21 C22 C23 C24 -0.1(4)
N17 C22 C23 C24 179.3(2)
C22 C23 C24 C25 -0.2(4)
C23 C24 C25 C26 0.4(4)
C22 N21 C26 C25 0.1(4)
C24 C25 C26 N21 -0.4(5)
O32 C31 C32 C33 13.4(4)
O31 C31 C32 C33 -167.5(2)
C31 C32 C33 C34 177.5(2)
C32 C33 C34 C35 179.4(2)
C33 C34 C35 C36 -177.9(2)
C34 C35 C36 C37 178.3(2)
C35 C36 C37 O38 4.0(4)
C35 C36 C37 O37 -175.7(2)

loop_
_cod_related_entry_id
_cod_related_entry_database
_cod_related_entry_code
1 ChemSpider 30652434
